data_4511998
loop_
_publ_author_name
'Mart\'inez-Lillo, Jos\'e'
'Kong, John'
'Julve, Miguel'
'Brechin, Euan K.'

_publ_section_title
;
 Self-Assembly of the Hexabromorhenate(IV) Anion with Protonated
 Benzotriazoles: X-ray Structure and Magnetic Properties
;
_journal_issue 11
_journal_name_full 'Crystal Growth &amp; Design'
_journal_page_first 5985
_journal_paper_doi 10.1021/cg5011693
_journal_volume 14
_journal_year 2014
_chemical_formula_moiety '2(C8 H10 N3 O), Br6 Re'
_chemical_formula_sum 'C16 H20 Br6 N6 O2 Re'
_chemical_formula_weight 994.04
_chemical_name_systematic
; 
 ? 
;
_space_group_IT_number 2
_symmetry_cell_setting triclinic
_symmetry_space_group_name_Hall '-P 1'
_symmetry_space_group_name_H-M 'P -1'
_atom_sites_solution_hydrogens geom
_atom_sites_solution_primary direct
_atom_sites_solution_secondary difmap
_audit_creation_method SHELXL-97
_cell_angle_alpha 69.846(3)
_cell_angle_beta 71.273(3)
_cell_angle_gamma 82.038(3)
_cell_formula_units_Z 1
_cell_length_a 8.1914(3)
_cell_length_b 8.8446(3)
_cell_length_c 9.7565(3)
_cell_measurement_temperature 120.01(10)
_cell_volume 628.13(4)
_computing_data_collection 'CrysAlisPro (Agilent Technologies, 2013)'
_computing_molecular_graphics 'DIAMOND 3.2d (Crystal Impact, 2000)'
_computing_publication_material 'Bruker SHELXTL'
_computing_structure_refinement 'SHELXL-97 (Sheldrick, 1997)'
_computing_structure_solution 'SHELXS-97 (Sheldrick, 1990)'
_diffrn_ambient_temperature 120.01(10)
_diffrn_measured_fraction_theta_full 0.988
_diffrn_measured_fraction_theta_max 0.988
_diffrn_measurement_device_type 'CCD area detector'
_diffrn_measurement_method 'phi and omega scans'
_diffrn_radiation_monochromator graphite
_diffrn_radiation_source 'fine-focus sealed tube'
_diffrn_radiation_type MoK\a
_diffrn_radiation_wavelength 0.71073
_diffrn_reflns_av_R_equivalents 0.0500
_diffrn_reflns_av_sigmaI/netI 0.0358
_diffrn_reflns_limit_h_max 11
_diffrn_reflns_limit_h_min -11
_diffrn_reflns_limit_k_max 12
_diffrn_reflns_limit_k_min -12
_diffrn_reflns_limit_l_max 13
_diffrn_reflns_limit_l_min -13
_diffrn_reflns_number 20022
_diffrn_reflns_theta_full 31.20
_diffrn_reflns_theta_max 31.20
_diffrn_reflns_theta_min 2.95
_exptl_absorpt_coefficient_mu 14.404
_exptl_absorpt_correction_T_max 0.854
_exptl_absorpt_correction_T_min 0.762
_exptl_absorpt_correction_type gaussian
_exptl_absorpt_process_details
; 
CrysAlisPro, Agilent Technologies,
Version 1.171.37.33 (release 27-03-2014 CrysAlis171 .NET)
(compiled Mar 27 2014,17:12:48)
Numerical absorption correction based on gaussian integration over
            a multifaceted crystal model
Empirical absorption correction using spherical harmonics,
 implemented in SCALE3 ABSPACK scaling algorithm.
;
_exptl_crystal_colour yellow
_exptl_crystal_density_diffrn 2.628
_exptl_crystal_density_method 'not measured'
_exptl_crystal_description block
_exptl_crystal_F_000 459
_exptl_crystal_size_max 0.2526
_exptl_crystal_size_mid 0.1776
_exptl_crystal_size_min 0.1392
_refine_diff_density_max 1.012
_refine_diff_density_min -1.601
_refine_diff_density_rms 0.179
_refine_ls_extinction_method none
_refine_ls_goodness_of_fit_ref 1.064
_refine_ls_hydrogen_treatment mixed
_refine_ls_matrix_type full
_refine_ls_number_parameters 142
_refine_ls_number_reflns 3788
_refine_ls_number_restraints 0
_refine_ls_restrained_S_all 1.064
_refine_ls_R_factor_all 0.0255
_refine_ls_R_factor_gt 0.0229
_refine_ls_shift/su_max 0.001
_refine_ls_shift/su_mean 0.000
_refine_ls_structure_factor_coef Fsqd
_refine_ls_weighting_details 'calc w=1/[\s^2^(Fo^2^)+(0.0216P)^2^+0.0000P] where P=(Fo^2^+2Fc^2^)/3'
_refine_ls_weighting_scheme calc
_refine_ls_wR_factor_gt 0.0500
_refine_ls_wR_factor_ref 0.0510
_reflns_number_gt 3584
_reflns_number_total 3788
_reflns_threshold_expression >2sigma(I)
_cod_data_source_file cg5011693_si_002.cif
_cod_data_source_block 1011546
_cod_depositor_comments 'Adding full bibliography for 4511997--4511998.cif.'
_cod_database_code 4511998

loop_
_symmetry_equiv_pos_as_xyz
'x, y, z'
'-x, -y, -z'

loop_
_atom_site_label
_atom_site_type_symbol
_atom_site_fract_x
_atom_site_fract_y
_atom_site_fract_z
_atom_site_U_iso_or_equiv
_atom_site_adp_type
_atom_site_occupancy
_atom_site_symmetry_multiplicity
_atom_site_calc_flag
_atom_site_refinement_flags
Re1 Re 0.5000 0.5000 0.5000 0.00691(5) Uani 1 2 d S
Br1 Br 0.20624(3) 0.45507(3) 0.49616(3) 0.01061(6) Uani 1 1 d .
Br2 Br 0.42440(3) 0.79507(3) 0.45540(3) 0.01265(7) Uani 1 1 d .
Br3 Br 0.61426(3) 0.55297(3) 0.21740(3) 0.01316(7) Uani 1 1 d .
O1 O 1.1597(2) 1.3204(2) 0.1841(2) 0.0148(4) Uani 1 1 d .
N1 N 0.9379(3) 1.1392(3) 0.2514(3) 0.0106(4) Uani 1 1 d .
N2 N 0.9197(3) 0.9889(3) 0.3421(3) 0.0136(5) Uani 1 1 d .
N3 N 0.8454(3) 0.9176(3) 0.2808(3) 0.0141(5) Uani 1 1 d .
H3A H 0.8191 0.8178 0.3193 0.017 Uiso 1 1 calc R
C1 C 0.8144(3) 1.0186(3) 0.1499(3) 0.0117(5) Uani 1 1 d .
C2 C 0.7377(3) 0.9985(3) 0.0471(3) 0.0144(6) Uani 1 1 d .
H2B H 0.6962 0.9003 0.0601 0.017 Uiso 1 1 calc R
C3 C 0.7288(3) 1.1332(4) -0.0729(3) 0.0156(6) Uani 1 1 d .
H3B H 0.6786 1.1264 -0.1435 0.019 Uiso 1 1 calc R
C4 C 0.7929(3) 1.2833(4) -0.0942(3) 0.0150(6) Uani 1 1 d .
H4A H 0.7833 1.3710 -0.1781 0.018 Uiso 1 1 calc R
C5 C 0.8687(3) 1.3033(3) 0.0050(3) 0.0132(5) Uani 1 1 d .
H5A H 0.9119 1.4012 -0.0093 0.016 Uiso 1 1 calc R
C6 C 0.8763(3) 1.1658(3) 0.1291(3) 0.0103(5) Uani 1 1 d .
C7 C 1.0066(3) 1.2607(3) 0.2915(3) 0.0132(5) Uani 1 1 d .
H7A H 0.9225 1.3486 0.2976 0.016 Uiso 1 1 calc R
H7B H 1.0255 1.2112 0.3909 0.016 Uiso 1 1 calc R
C8 C 1.3095(4) 1.2240(4) 0.2102(4) 0.0184(6) Uani 1 1 d .
H8A H 1.4105 1.2718 0.1309 0.028 Uiso 1 1 calc R
H8B H 1.2992 1.1174 0.2098 0.028 Uiso 1 1 calc R
H8C H 1.3190 1.2185 0.3074 0.028 Uiso 1 1 calc R

loop_
_atom_site_aniso_label
_atom_site_aniso_U_11
_atom_site_aniso_U_22
_atom_site_aniso_U_33
_atom_site_aniso_U_23
_atom_site_aniso_U_13
_atom_site_aniso_U_12
Re1 0.00565(7) 0.00690(8) 0.00786(8) -0.00199(6) -0.00201(5) -0.00009(5)
Br1 0.00790(11) 0.01057(13) 0.01376(14) -0.00232(10) -0.00513(10) -0.00096(9)
Br2 0.01182(12) 0.00751(13) 0.01668(14) -0.00307(11) -0.00296(10) 0.00080(9)
Br3 0.01442(13) 0.01532(14) 0.00828(13) -0.00344(11) -0.00225(10) 0.00076(10)
O1 0.0175(10) 0.0133(10) 0.0137(10) -0.0030(8) -0.0047(8) -0.0037(8)
N1 0.0124(10) 0.0081(11) 0.0104(11) -0.0019(9) -0.0028(9) -0.0013(8)
N2 0.0130(11) 0.0123(12) 0.0131(12) -0.0006(10) -0.0038(9) -0.0018(9)
N3 0.0149(11) 0.0092(11) 0.0151(12) 0.0007(10) -0.0040(9) -0.0031(9)
C1 0.0102(12) 0.0092(13) 0.0139(14) -0.0026(11) -0.0018(10) -0.0014(10)
C2 0.0139(12) 0.0139(14) 0.0193(15) -0.0079(12) -0.0068(11) -0.0020(10)
C3 0.0167(13) 0.0185(15) 0.0167(15) -0.0103(12) -0.0076(11) 0.0017(11)
C4 0.0171(13) 0.0137(14) 0.0137(14) -0.0043(11) -0.0056(11) 0.0038(11)
C5 0.0170(13) 0.0091(13) 0.0135(14) -0.0037(11) -0.0048(11) 0.0002(10)
C6 0.0080(11) 0.0120(13) 0.0101(13) -0.0036(11) -0.0014(10) -0.0007(10)
C7 0.0144(12) 0.0153(14) 0.0137(14) -0.0092(11) -0.0041(11) -0.0010(10)
C8 0.0153(13) 0.0224(16) 0.0238(17) -0.0147(13) -0.0073(12) 0.0027(12)

loop_
_atom_type_symbol
_atom_type_description
_atom_type_scat_dispersion_real
_atom_type_scat_dispersion_imag
_atom_type_scat_source
C C 0.0033 0.0016 'International Tables Vol C Tables 4.2.6.8 and 6.1.1.4'
H H 0.0000 0.0000 'International Tables Vol C Tables 4.2.6.8 and 6.1.1.4'
N N 0.0061 0.0033 'International Tables Vol C Tables 4.2.6.8 and 6.1.1.4'
O O 0.0106 0.0060 'International Tables Vol C Tables 4.2.6.8 and 6.1.1.4'
Br Br -0.2901 2.4595 'International Tables Vol C Tables 4.2.6.8 and 6.1.1.4'
Re Re -1.0185 7.2310 'International Tables Vol C Tables 4.2.6.8 and 6.1.1.4'

loop_
_geom_angle_atom_site_label_1
_geom_angle_atom_site_label_2
_geom_angle_atom_site_label_3
_geom_angle
_geom_angle_site_symmetry_1
_geom_angle_site_symmetry_3
Br3 Re1 Br3 180.0 . 2_666
Br3 Re1 Br1 89.523(9) . 2_666
Br3 Re1 Br1 90.477(9) 2_666 2_666
Br3 Re1 Br1 90.477(9) . .
Br3 Re1 Br1 89.523(9) 2_666 .
Br1 Re1 Br1 180.000(12) 2_666 .
Br3 Re1 Br2 89.919(10) . .
Br3 Re1 Br2 90.081(10) 2_666 .
Br1 Re1 Br2 90.029(9) 2_666 .
Br1 Re1 Br2 89.972(9) . .
Br3 Re1 Br2 90.081(10) . 2_666
Br3 Re1 Br2 89.919(10) 2_666 2_666
Br1 Re1 Br2 89.972(9) 2_666 2_666
Br1 Re1 Br2 90.028(9) . 2_666
Br2 Re1 Br2 180.000(1) . 2_666
C7 O1 C8 114.0(2) . .
N2 N1 C6 111.9(2) . .
N2 N1 C7 120.7(2) . .
C6 N1 C7 127.3(2) . .
N3 N2 N1 105.5(2) . .
N2 N3 C1 112.8(2) . .
N2 N3 H3A 123.6 . .
C1 N3 H3A 123.6 . .
N3 C1 C6 104.8(2) . .
N3 C1 C2 133.4(3) . .
C6 C1 C2 121.8(3) . .
C3 C2 C1 115.4(3) . .
C3 C2 H2B 122.3 . .
C1 C2 H2B 122.3 . .
C2 C3 C4 122.7(3) . .
C2 C3 H3B 118.6 . .
C4 C3 H3B 118.6 . .
C5 C4 C3 122.2(3) . .
C5 C4 H4A 118.9 . .
C3 C4 H4A 118.9 . .
C4 C5 C6 115.3(3) . .
C4 C5 H5A 122.4 . .
C6 C5 H5A 122.4 . .
N1 C6 C1 105.0(2) . .
N1 C6 C5 132.4(2) . .
C1 C6 C5 122.6(3) . .
O1 C7 N1 111.1(2) . .
O1 C7 H7A 109.4 . .
N1 C7 H7A 109.4 . .
O1 C7 H7B 109.4 . .
N1 C7 H7B 109.4 . .
H7A C7 H7B 108.0 . .
O1 C8 H8A 109.5 . .
O1 C8 H8B 109.5 . .
H8A C8 H8B 109.5 . .
O1 C8 H8C 109.5 . .
H8A C8 H8C 109.5 . .
H8B C8 H8C 109.5 . .

loop_
_geom_bond_atom_site_label_1
_geom_bond_atom_site_label_2
_geom_bond_distance
_geom_bond_site_symmetry_2
Re1 Br3 2.5044(3) .
Re1 Br3 2.5044(3) 2_666
Re1 Br1 2.5066(2) 2_666
Re1 Br1 2.5066(2) .
Re1 Br2 2.5152(3) .
Re1 Br2 2.5152(3) 2_666
O1 C7 1.382(3) .
O1 C8 1.434(3) .
N1 N2 1.316(3) .
N1 C6 1.376(3) .
N1 C7 1.491(3) .
N2 N3 1.313(3) .
N3 C1 1.362(4) .
N3 H3A 0.8600 .
C1 C6 1.389(4) .
C1 C2 1.411(4) .
C2 C3 1.365(4) .
C2 H2B 0.9300 .
C3 C4 1.419(4) .
C3 H3B 0.9300 .
C4 C5 1.374(4) .
C4 H4A 0.9300 .
C5 C6 1.400(4) .
C5 H5A 0.9300 .
C7 H7A 0.9700 .
C7 H7B 0.9700 .
C8 H8A 0.9600 .
C8 H8B 0.9600 .
C8 H8C 0.9600 .
